data_4123295
loop_
_publ_author_name
'Sattler, Wesley'
'Henling, Lawrence M.'
'Winkler, Jay R.'
'Gray, Harry B.'

_publ_section_title
;
 Bespoke photoreductants: tungsten arylisocyanides.
;
_journal_issue 3
_journal_name_full 'Journal of the American Chemical Society'
_journal_page_first 1198
_journal_page_last 1205
_journal_paper_doi 10.1021/ja510973h
_journal_volume 137
_journal_year 2015
_chemical_formula_moiety 'C132 H162 N6 O18 W'
_chemical_formula_sum 'C132 H162 N6 O18 W'
_chemical_formula_weight 2304.52
_chemical_name_systematic
;
 ?
;
_space_group_crystal_system monoclinic
_space_group_IT_number 14
_space_group_name_Hall '-P 2ybc'
_space_group_name_H-M_alt 'P 1 21/c 1'
_symmetry_space_group_name_Hall '-P 2ybc'
_symmetry_space_group_name_H-M 'P 1 21/c 1'
_atom_sites_solution_hydrogens geom
_atom_sites_solution_primary direct
_audit_creation_date 2014-05-20
_audit_creation_method
;
Olex2 1.2
(compiled 2014.03.20 svn.r2914 for OlexSys, GUI svn.r4816),
 SHELXL-2014,
 and manual edit
;
_cell_angle_alpha 90
_cell_angle_beta 91.886(2)
_cell_angle_gamma 90
_cell_formula_units_Z 2
_cell_length_a 13.6451(10)
_cell_length_b 20.7417(11)
_cell_length_c 21.9870(16)
_cell_measurement_reflns_used 9949
_cell_measurement_temperature 100(2)
_cell_measurement_theta_max 25.08
_cell_measurement_theta_min 2.34
_cell_volume 6219.4(7)
_computing_cell_refinement 'SAINT V8.34A (Bruker-AXS, 2007)'
_computing_data_collection 'APEX2 2014.1-1 (Bruker-AXS, 2007)'
_computing_data_reduction 'SAINT V8.34A (Bruker-AXS, 2007)'
_computing_molecular_graphics 'DIAMOND 3 (Crystal Impact, 1999)'
_computing_publication_material 'Olex2 (Dolomanov et al., 2009)'
_computing_structure_refinement 'SHELXL-2014/2 (Sheldrick, 2014)'
_computing_structure_solution 'XT-2014/1 (Sheldrick, 2012)'
_diffrn_ambient_temperature 100
_diffrn_detector_area_resol_mean 8.33
_diffrn_measured_fraction_theta_full 1.000
_diffrn_measured_fraction_theta_max 0.994
_diffrn_measurement_device_type 'Bruker APEX-II CCD'
_diffrn_measurement_method '\f and \w scans'
_diffrn_radiation_type MoK\a
_diffrn_radiation_wavelength 0.71073
_diffrn_reflns_av_R_equivalents 0.2268
_diffrn_reflns_av_unetI/netI 0.2103
_diffrn_reflns_Laue_measured_fraction_full 1.000
_diffrn_reflns_Laue_measured_fraction_max 0.994
_diffrn_reflns_limit_h_max 21
_diffrn_reflns_limit_h_min -21
_diffrn_reflns_limit_k_max 31
_diffrn_reflns_limit_k_min -32
_diffrn_reflns_limit_l_max 34
_diffrn_reflns_limit_l_min -34
_diffrn_reflns_number 122616
_diffrn_reflns_point_group_measured_fraction_full 1.000
_diffrn_reflns_point_group_measured_fraction_max 0.994
_diffrn_reflns_theta_full 25.000
_diffrn_reflns_theta_max 33.971
_diffrn_reflns_theta_min 1.350
_diffrn_source_current 30
_diffrn_source_power 1.5
_diffrn_source_target Mo
_diffrn_source_voltage 50
_diffrn_standards_number 0
_exptl_absorpt_coefficient_mu 0.994
_exptl_absorpt_correction_T_max 1.0000
_exptl_absorpt_correction_T_min 0.8699
_exptl_absorpt_correction_type multi-scan
_exptl_absorpt_process_details
;
SADABS-2012/1 (Bruker,2012) was used for absorption correction.
wR2(int) was 0.0739 before and 0.0674 after correction.
The Ratio of minimum to maximum transmission is 0.8699.
The \l/2 correction factor is 0.0015.
;
_exptl_crystal_colour red
_exptl_crystal_colour_primary red
_exptl_crystal_density_diffrn 1.231
_exptl_crystal_F_000 2428
_exptl_crystal_size_max 0.37
_exptl_crystal_size_mid 0.14
_exptl_crystal_size_min 0.09
_refine_diff_density_max 2.974
_refine_diff_density_min -1.061
_refine_diff_density_rms 0.136
_refine_ls_extinction_method none
_refine_ls_goodness_of_fit_ref 1.016
_refine_ls_hydrogen_treatment constr
_refine_ls_matrix_type full
_refine_ls_number_parameters 766
_refine_ls_number_reflns 25166
_refine_ls_number_restraints 0
_refine_ls_restrained_S_all 1.016
_refine_ls_R_factor_all 0.1964
_refine_ls_R_factor_gt 0.0747
_refine_ls_shift/su_max 0.000
_refine_ls_shift/su_mean 0.000
_refine_ls_structure_factor_coef Fsqd
_refine_ls_weighting_details 'w=1/[\s^2^(Fo^2^)+(0.0500P)^2^] where P=(Fo^2^+2Fc^2^)/3'
_refine_ls_weighting_scheme calc
_refine_ls_wR_factor_gt 0.1263
_refine_ls_wR_factor_ref 0.1597
_reflns_Friedel_coverage 0.000
_reflns_number_gt 11195
_reflns_number_total 25166
_reflns_threshold_expression 'I > 2\s(I)'
_cod_data_source_file ja510973h_si_004.cif
_cod_data_source_block a13160
_cod_depositor_comments 'Adding full bibliography for 4123295--4123298.cif.'
_cod_database_code 4123295
_shelxl_version_number 2014-2
_shelx_space_group_comment
;
The symmetry employed for this shelxl refinement is uniquely defined
by the following loop, which should always be used as a source of
symmetry information in preference to the above space-group names.
They are only intended as comments.
;
_shelx_estimated_absorpt_t_max 0.916
_shelx_estimated_absorpt_t_min 0.710
_olex2_refinement_description
;
1. Fixed Uiso
 At 1.2 times of:
  All C(H) groups, All C(H,H) groups
 At 1.5 times of:
  All C(H,H,H) groups
2. Others
 Sof(C44B)=Sof(H44B)=Sof(C45B)=Sof(H45A)=Sof(H45B)=Sof(H45C)=Sof(C46B)=
 Sof(H46A)=Sof(H46B)=Sof(H46C)=1-FVAR(1)
 Sof(C14B)=Sof(H14B)=Sof(C15B)=Sof(H15D)=Sof(H15E)=Sof(H15F)=Sof(C16B)=
 Sof(H16D)=Sof(H16E)=Sof(H16F)=FVAR(1)
 Sof(C48B)=Sof(H48A)=Sof(H48B)=Sof(H48C)=Sof(H17C)=1-FVAR(2)
 Sof(H17B)=Sof(C18B)=Sof(H18D)=Sof(H18E)=Sof(H18F)=FVAR(2)
3.a Ternary CH refined with riding coordinates:
 C14A(H14A), C17A(H17A), C14B(H14B), C44B(H44B), C17B(H17C), C17B(H17B),
 C14C(H14C), C17C(H17D)
3.b Aromatic/amide H refined with riding coordinates:
 C4A(H4A), C6A(H6A), C9A(H9A), C13A(H13A), C4B(H4B), C6B(H6B), C9B(H9B),
 C13B(H13B), C4C(H4C), C6C(H6C), C9C(H9C), C13C(H13C)
3.c Idealised Me refined as rotating group:
 C15A(H15A,H15B,H15C), C16A(H16A,H16B,H16C), C18A(H18A,H18B,H18C), C19A(H19A,
 H19B,H19C), C20A(H20A,H20B,H20C), C21A(H21A,H21B,H21C), C22A(H22A,H22B,H22C),
 C15B(H15D,H15E,H15F), C16B(H16D,H16E,H16F), C45B(H45A,H45B,H45C), C46B(H46A,
 H46B,H46C), C48B(H48A,H48B,H48C), C18B(H18D,H18E,H18F), C19B(H19D,H19E,H19F),
 C20B(H20D,H20E,H20F), C21B(H21D,H21E,H21F), C22B(H22D,H22E,H22F), C15C(H15G,
 H15H,H15I), C16C(H16G,H16H,H16I), C18C(H18G,H18H,H18I), C19C(H19G,H19H,H19I),
 C20C(H20G,H20H,H20I), C21C(H21G,H21H,H21I), C22C(H22G,H22H,H22I)
;

loop_
_space_group_symop_operation_xyz
'x, y, z'
'-x, y+1/2, -z+1/2'
'-x, -y, -z'
'x, -y-1/2, z-1/2'

loop_
_atom_site_label
_atom_site_type_symbol
_atom_site_fract_x
_atom_site_fract_y
_atom_site_fract_z
_atom_site_U_iso_or_equiv
_atom_site_adp_type
_atom_site_occupancy
_atom_site_site_symmetry_order
_atom_site_calc_flag
_atom_site_refinement_flags_posn
_atom_site_refinement_flags_adp
_atom_site_refinement_flags_occupancy
_atom_site_disorder_assembly
_atom_site_disorder_group
W1 W 0.5000 0.5000 0.0000 0.02201(6) Uani 1 2 d S T P . .
C1A C 0.4188(3) 0.52920(19) 0.0719(2) 0.0261(9) Uani 1 1 d . . . . .
N1A N 0.3720(3) 0.54617(18) 0.11244(19) 0.0385(10) Uani 1 1 d . . . . .
C2A C 0.3081(3) 0.5672(2) 0.1553(2) 0.0349(11) Uani 1 1 d . . . . .
C3A C 0.3456(3) 0.5942(2) 0.2092(2) 0.0322(10) Uani 1 1 d . . . . .
C4A C 0.2785(3) 0.6159(2) 0.2510(2) 0.0360(11) Uani 1 1 d . . . . .
H4A H 0.3025 0.6344 0.2881 0.043 Uiso 1 1 calc R . . . .
C5A C 0.1790(3) 0.6114(2) 0.2405(2) 0.0346(11) Uani 1 1 d . . . . .
C6A C 0.1441(4) 0.5839(2) 0.1866(2) 0.0412(12) Uani 1 1 d . . . . .
H6A H 0.0752 0.5809 0.1794 0.049 Uiso 1 1 calc R . . . .
C7A C 0.2057(4) 0.5605(2) 0.1427(2) 0.0393(12) Uani 1 1 d . . . . .
C8A C 0.1086(3) 0.6341(2) 0.2867(2) 0.0353(11) Uani 1 1 d . . . . .
C9A C 0.1258(4) 0.6194(2) 0.3475(3) 0.0444(14) Uani 1 1 d . . . . .
H9A H 0.1829 0.5961 0.3599 0.053 Uiso 1 1 calc R . . . .
C10A C 0.0593(4) 0.6389(3) 0.3904(3) 0.0443(14) Uani 1 1 d . . . . .
C11A C -0.0232(4) 0.6745(3) 0.3722(3) 0.0463(15) Uani 1 1 d . . . . .
C12A C -0.0397(4) 0.6887(2) 0.3115(3) 0.0418(12) Uani 1 1 d . . . . .
C13A C 0.0265(4) 0.6686(2) 0.2685(2) 0.0389(12) Uani 1 1 d . . . . .
H13A H 0.0151 0.6787 0.2267 0.047 Uiso 1 1 calc R . . . .
C14A C 0.4553(3) 0.5970(2) 0.2212(2) 0.0386(12) Uani 1 1 d . . . . .
H14A H 0.4858 0.6073 0.1816 0.046 Uiso 1 1 calc R . . . .
C15A C 0.4949(4) 0.5304(3) 0.2418(3) 0.0507(14) Uani 1 1 d . . . . .
H15A H 0.4670 0.5188 0.2808 0.076 Uiso 1 1 calc GR . . . .
H15B H 0.5666 0.5323 0.2465 0.076 Uiso 1 1 calc GR . . . .
H15C H 0.4764 0.4979 0.2111 0.076 Uiso 1 1 calc GR . . . .
C16A C 0.4880(4) 0.6486(3) 0.2660(3) 0.0526(14) Uani 1 1 d . . . . .
H16A H 0.4598 0.6901 0.2534 0.079 Uiso 1 1 calc GR . . . .
H16B H 0.5597 0.6516 0.2671 0.079 Uiso 1 1 calc GR . . . .
H16C H 0.4656 0.6375 0.3066 0.079 Uiso 1 1 calc GR . . . .
C17A C 0.1686(4) 0.5311(3) 0.0835(2) 0.0472(13) Uani 1 1 d . . . . .
H17A H 0.2210 0.5016 0.0691 0.057 Uiso 1 1 calc R . . . .
C18A C 0.0762(4) 0.4909(3) 0.0896(3) 0.0615(17) Uani 1 1 d . . . . .
H18A H 0.0846 0.4615 0.1243 0.092 Uiso 1 1 calc GR . . . .
H18B H 0.0641 0.4659 0.0523 0.092 Uiso 1 1 calc GR . . . .
H18C H 0.0203 0.5195 0.0961 0.092 Uiso 1 1 calc GR . . . .
C19A C 0.1542(5) 0.5841(3) 0.0353(3) 0.0712(19) Uani 1 1 d . . . . .
H19A H 0.1042 0.6145 0.0484 0.107 Uiso 1 1 calc GR . . . .
H19B H 0.1330 0.5646 -0.0036 0.107 Uiso 1 1 calc GR . . . .
H19C H 0.2162 0.6070 0.0302 0.107 Uiso 1 1 calc GR . . . .
O1A O 0.0681(3) 0.62608(19) 0.45092(18) 0.0620(11) Uani 1 1 d . . . . .
C20A C 0.1552(5) 0.5919(3) 0.4725(3) 0.079(2) Uani 1 1 d . . . . .
H20A H 0.1600 0.5508 0.4507 0.119 Uiso 1 1 calc GR . . . .
H20B H 0.1511 0.5836 0.5162 0.119 Uiso 1 1 calc GR . . . .
H20C H 0.2134 0.6181 0.4650 0.119 Uiso 1 1 calc GR . . . .
O2A O -0.0931(3) 0.6906(2) 0.41279(19) 0.0599(11) Uani 1 1 d . . . . .
C21A C -0.0640(5) 0.7467(3) 0.4484(3) 0.074(2) Uani 1 1 d . . . . .
H21A H -0.0488 0.7823 0.4211 0.111 Uiso 1 1 calc GR . . . .
H21B H -0.0059 0.7363 0.4739 0.111 Uiso 1 1 calc GR . . . .
H21C H -0.1178 0.7593 0.4744 0.111 Uiso 1 1 calc GR . . . .
O3A O -0.1234(3) 0.72325(18) 0.29790(18) 0.0550(10) Uani 1 1 d . . . . .
C22A C -0.1318(4) 0.7494(3) 0.2393(3) 0.0653(18) Uani 1 1 d . . . . .
H22A H -0.1413 0.7146 0.2096 0.098 Uiso 1 1 calc GR . . . .
H22B H -0.0719 0.7732 0.2305 0.098 Uiso 1 1 calc GR . . . .
H22C H -0.1881 0.7787 0.2367 0.098 Uiso 1 1 calc GR . . . .
C1B C 0.3855(4) 0.5218(2) -0.0586(2) 0.0354(11) Uani 1 1 d . . . . .
N1B N 0.3194(4) 0.5329(2) -0.0922(2) 0.0564(13) Uani 1 1 d . . . . .
C2B C 0.2474(4) 0.5503(3) -0.1342(3) 0.0527(16) Uani 1 1 d . . . . .
C3B C 0.1945(5) 0.5047(3) -0.1645(3) 0.080(2) Uani 1 1 d . . . . .
C4B C 0.1248(5) 0.5237(3) -0.2088(3) 0.0622(18) Uani 1 1 d . . . . .
H4B H 0.0861 0.4920 -0.2295 0.075 Uiso 1 1 calc R . . . .
C5B C 0.1112(4) 0.5888(2) -0.2232(2) 0.0396(12) Uani 1 1 d . . . . .
C6B C 0.1650(3) 0.6343(2) -0.1905(2) 0.0388(12) Uani 1 1 d . . . . .
H6B H 0.1539 0.6786 -0.1991 0.047 Uiso 1 1 calc R . . . .
C7B C 0.2338(4) 0.6181(3) -0.1460(3) 0.0481(14) Uani 1 1 d . . . . .
C8B C 0.0436(3) 0.6089(2) -0.2735(2) 0.0360(11) Uani 1 1 d . . . . .
C9B C 0.0793(4) 0.6507(2) -0.3170(2) 0.0376(11) Uani 1 1 d . . . . .
H9B H 0.1445 0.6665 -0.3132 0.045 Uiso 1 1 calc R . . . .
C10B C 0.0194(4) 0.6690(2) -0.3654(3) 0.0399(13) Uani 1 1 d . . . . .
C11B C -0.0786(4) 0.6479(3) -0.3690(2) 0.0429(13) Uani 1 1 d . . . . .
C12B C -0.1125(4) 0.6059(2) -0.3248(3) 0.0420(13) Uani 1 1 d . . . . .
C13B C -0.0514(3) 0.5859(2) -0.2782(2) 0.0371(11) Uani 1 1 d . . . . .
H13B H -0.0742 0.5562 -0.2489 0.045 Uiso 1 1 calc R . . . .
C14B C 0.1868(8) 0.4281(5) -0.1458(6) 0.036(3) Uani 0.525(13) 1 d . . . A 1
H14B H 0.1301 0.4076 -0.1684 0.043 Uiso 0.525(13) 1 calc R . . A 1
C15B C 0.2849(8) 0.3992(5) -0.1680(6) 0.046(3) Uani 0.525(13) 1 d . . . A 1
H15D H 0.2926 0.4102 -0.2110 0.069 Uiso 0.525(13) 1 calc GR . . A 1
H15E H 0.2838 0.3523 -0.1634 0.069 Uiso 0.525(13) 1 calc GR . . A 1
H15F H 0.3399 0.4171 -0.1437 0.069 Uiso 0.525(13) 1 calc GR . . A 1
C16B C 0.1809(16) 0.4135(10) -0.0756(7) 0.066(5) Uani 0.525(13) 1 d . . . A 1
H16D H 0.2331 0.4370 -0.0533 0.099 Uiso 0.525(13) 1 calc GR . . A 1
H16E H 0.1891 0.3671 -0.0685 0.099 Uiso 0.525(13) 1 calc GR . . A 1
H16F H 0.1170 0.4273 -0.0612 0.099 Uiso 0.525(13) 1 calc GR . . A 1
C44B C 0.2462(11) 0.4392(6) -0.1658(8) 0.058(4) Uani 0.475(13) 1 d . . . A 2
H44B H 0.3172 0.4448 -0.1545 0.070 Uiso 0.475(13) 1 calc R . . A 2
C45B C 0.2361(11) 0.4011(6) -0.2234(10) 0.089(7) Uani 0.475(13) 1 d . . . A 2
H45A H 0.1664 0.3939 -0.2335 0.133 Uiso 0.475(13) 1 calc GR . . A 2
H45B H 0.2693 0.3595 -0.2181 0.133 Uiso 0.475(13) 1 calc GR . . A 2
H45C H 0.2658 0.4250 -0.2565 0.133 Uiso 0.475(13) 1 calc GR . . A 2
C46B C 0.1925(17) 0.4081(10) -0.1119(11) 0.089(9) Uani 0.475(13) 1 d . . . A 2
H46A H 0.2027 0.4347 -0.0754 0.134 Uiso 0.475(13) 1 calc GR . . A 2
H46B H 0.2188 0.3648 -0.1042 0.134 Uiso 0.475(13) 1 calc GR . . A 2
H46C H 0.1222 0.4051 -0.1221 0.134 Uiso 0.475(13) 1 calc GR . . A 2
C48B C 0.331(2) 0.7332(15) -0.1595(14) 0.100(11) Uiso 0.320(18) 1 d . . . B 2
H48A H 0.3866 0.7188 -0.1829 0.150 Uiso 0.320(18) 1 calc GR . . B 2
H48B H 0.3498 0.7710 -0.1351 0.150 Uiso 0.320(18) 1 calc GR . . B 2
H48C H 0.2761 0.7447 -0.1875 0.150 Uiso 0.320(18) 1 calc GR . . B 2
C17B C 0.2926(5) 0.6682(3) -0.1093(3) 0.0676(19) Uani 1 1 d . . . . .
H17C H 0.3433 0.6514 -0.0794 0.081 Uiso 0.320(18) 1 calc R . . B 2
H17B H 0.3179 0.6456 -0.0717 0.081 Uiso 0.680(18) 1 calc R . . B 1
C18B C 0.3742(8) 0.6840(7) -0.1420(5) 0.079(5) Uani 0.680(18) 1 d . . . B 1
H18D H 0.4133 0.6452 -0.1487 0.118 Uiso 0.680(18) 1 calc GR . . B 1
H18E H 0.4140 0.7157 -0.1191 0.118 Uiso 0.680(18) 1 calc GR . . B 1
H18F H 0.3531 0.7024 -0.1813 0.118 Uiso 0.680(18) 1 calc GR . . B 1
C19B C 0.2286(7) 0.7227(4) -0.0878(4) 0.112(3) Uani 1 1 d . . . . .
H19D H 0.2118 0.7512 -0.1221 0.168 Uiso 1 1 calc GR . . . .
H19E H 0.2640 0.7472 -0.0560 0.168 Uiso 1 1 calc GR . . . .
H19F H 0.1683 0.7049 -0.0714 0.168 Uiso 1 1 calc GR . . . .
O1B O 0.0462(3) 0.7097(2) -0.41098(18) 0.0583(11) Uani 1 1 d . . . . .
C20B C 0.1479(4) 0.7286(3) -0.4087(3) 0.0704(19) Uani 1 1 d . . . . .
H20D H 0.1627 0.7523 -0.4458 0.106 Uiso 1 1 calc GR . . . .
H20E H 0.1893 0.6901 -0.4056 0.106 Uiso 1 1 calc GR . . . .
H20F H 0.1607 0.7562 -0.3731 0.106 Uiso 1 1 calc GR . . . .
O2B O -0.1418(3) 0.6710(2) -0.41368(18) 0.0598(11) Uani 1 1 d . . . . .
C21B C -0.1526(4) 0.6277(4) -0.4631(3) 0.076(2) Uani 1 1 d . . . . .
H21D H -0.2039 0.6435 -0.4916 0.114 Uiso 1 1 calc GR . . . .
H21E H -0.1708 0.5851 -0.4480 0.114 Uiso 1 1 calc GR . . . .
H21F H -0.0904 0.6246 -0.4840 0.114 Uiso 1 1 calc GR . . . .
O3B O -0.2096(3) 0.59040(18) -0.33180(18) 0.0522(10) Uani 1 1 d . . . . .
C22B C -0.2506(4) 0.5543(3) -0.2856(3) 0.0604(17) Uani 1 1 d . . . . .
H22D H -0.3211 0.5492 -0.2942 0.091 Uiso 1 1 calc GR . . . .
H22E H -0.2401 0.5766 -0.2466 0.091 Uiso 1 1 calc GR . . . .
H22F H -0.2195 0.5117 -0.2835 0.091 Uiso 1 1 calc GR . . . .
C1C C 0.4503(3) 0.40751(19) 0.0075(2) 0.0283(10) Uani 1 1 d . . . . .
N1C N 0.4247(3) 0.35405(17) 0.0116(2) 0.0434(11) Uani 1 1 d . . . . .
C2C C 0.4095(3) 0.28955(18) 0.0272(2) 0.0349(11) Uani 1 1 d . . . . .
C3C C 0.3749(4) 0.2752(2) 0.0844(2) 0.0402(12) Uani 1 1 d . . . . .
C4C C 0.3624(4) 0.2104(2) 0.0981(2) 0.0391(12) Uani 1 1 d . . . . .
H4C H 0.3355 0.1987 0.1359 0.047 Uiso 1 1 calc R . . . .
C5C C 0.3882(3) 0.16238(18) 0.0579(2) 0.0280(10) Uani 1 1 d . . . . .
C6C C 0.4242(3) 0.17918(19) 0.0029(2) 0.0308(10) Uani 1 1 d . . . . .
H6C H 0.4437 0.1460 -0.0239 0.037 Uiso 1 1 calc R . . . .
C7C C 0.4333(3) 0.24310(19) -0.0156(2) 0.0312(10) Uani 1 1 d . . . . .
C8C C 0.3793(3) 0.09334(18) 0.0756(2) 0.0269(9) Uani 1 1 d . . . . .
C9C C 0.4602(3) 0.05460(19) 0.0740(2) 0.0273(9) Uani 1 1 d . . . . .
H9C H 0.5209 0.0715 0.0611 0.033 Uiso 1 1 calc R . . . .
C10C C 0.4531(3) -0.01006(18) 0.0914(2) 0.0285(10) Uani 1 1 d . . . . .
C11C C 0.3643(3) -0.03555(19) 0.1066(2) 0.0294(10) Uani 1 1 d . . . . .
C12C C 0.2815(3) 0.0036(2) 0.10754(19) 0.0317(9) Uani 1 1 d . . . . .
C13C C 0.2896(3) 0.06898(18) 0.0930(2) 0.0311(10) Uani 1 1 d . . . . .
H13C H 0.2342 0.0965 0.0949 0.037 Uiso 1 1 calc R . . . .
C14C C 0.3566(5) 0.3296(2) 0.1295(3) 0.0578(17) Uani 1 1 d . . . . .
H14C H 0.4035 0.3650 0.1202 0.069 Uiso 1 1 calc R . . . .
C15C C 0.3772(5) 0.3102(3) 0.1950(3) 0.0675(19) Uani 1 1 d . . . . .
H15G H 0.3345 0.2742 0.2055 0.101 Uiso 1 1 calc GR . . . .
H15H H 0.3646 0.3469 0.2217 0.101 Uiso 1 1 calc GR . . . .
H15I H 0.4459 0.2970 0.2002 0.101 Uiso 1 1 calc GR . . . .
C16C C 0.2559(5) 0.3559(3) 0.1182(3) 0.081(2) Uani 1 1 d . . . . .
H16G H 0.2492 0.3712 0.0761 0.121 Uiso 1 1 calc GR . . . .
H16H H 0.2449 0.3918 0.1461 0.121 Uiso 1 1 calc GR . . . .
H16I H 0.2075 0.3219 0.1250 0.121 Uiso 1 1 calc GR . . . .
C17C C 0.4669(4) 0.2622(2) -0.0782(3) 0.0462(14) Uani 1 1 d . . . . .
H17D H 0.4400 0.3062 -0.0870 0.055 Uiso 1 1 calc R . . . .
C18C C 0.5786(4) 0.2677(3) -0.0771(3) 0.068(2) Uani 1 1 d . . . . .
H18G H 0.5994 0.3032 -0.0502 0.102 Uiso 1 1 calc GR . . . .
H18H H 0.6005 0.2761 -0.1183 0.102 Uiso 1 1 calc GR . . . .
H18I H 0.6076 0.2273 -0.0620 0.102 Uiso 1 1 calc GR . . . .
C19C C 0.4286(5) 0.2181(3) -0.1283(3) 0.0610(17) Uani 1 1 d . . . . .
H19G H 0.4591 0.1755 -0.1236 0.092 Uiso 1 1 calc GR . . . .
H19H H 0.4447 0.2362 -0.1679 0.092 Uiso 1 1 calc GR . . . .
H19I H 0.3573 0.2139 -0.1259 0.092 Uiso 1 1 calc GR . . . .
O1C O 0.5317(2) -0.05112(14) 0.09389(15) 0.0367(8) Uani 1 1 d . . . . .
C20C C 0.6247(3) -0.0259(2) 0.0783(2) 0.0421(12) Uani 1 1 d . . . . .
H20G H 0.6217 -0.0111 0.0360 0.063 Uiso 1 1 calc GR . . . .
H20H H 0.6746 -0.0597 0.0831 0.063 Uiso 1 1 calc GR . . . .
H20I H 0.6418 0.0103 0.1052 0.063 Uiso 1 1 calc GR . . . .
O2C O 0.3561(2) -0.10058(13) 0.12005(15) 0.0363(8) Uani 1 1 d . . . . .
C21C C 0.3624(4) -0.1134(2) 0.1833(2) 0.0402(12) Uani 1 1 d . . . . .
H21G H 0.3511 -0.1595 0.1903 0.060 Uiso 1 1 calc GR . . . .
H21H H 0.3128 -0.0881 0.2039 0.060 Uiso 1 1 calc GR . . . .
H21I H 0.4278 -0.1016 0.1994 0.060 Uiso 1 1 calc GR . . . .
O3C O 0.1960(2) -0.02591(14) 0.12206(16) 0.0397(8) Uani 1 1 d . . . . .
C22C C 0.1098(4) 0.0128(2) 0.1215(3) 0.0544(16) Uani 1 1 d . . . . .
H22G H 0.1009 0.0336 0.0817 0.082 Uiso 1 1 calc GR . . . .
H22H H 0.1163 0.0459 0.1532 0.082 Uiso 1 1 calc GR . . . .
H22I H 0.0529 -0.0144 0.1293 0.082 Uiso 1 1 calc GR . . . .

loop_
_atom_site_aniso_label
_atom_site_aniso_U_11
_atom_site_aniso_U_22
_atom_site_aniso_U_33
_atom_site_aniso_U_23
_atom_site_aniso_U_13
_atom_site_aniso_U_12
W1 0.02671(11) 0.01580(9) 0.02383(12) 0.00245(15) 0.00555(8) 0.00226(14)
C1A 0.027(2) 0.0236(19) 0.027(3) 0.0023(18) -0.0025(19) 0.0027(17)
N1A 0.045(2) 0.043(2) 0.028(2) -0.0003(18) 0.007(2) 0.0127(18)
C2A 0.037(3) 0.040(2) 0.028(3) 0.003(2) 0.009(2) 0.008(2)
C3A 0.034(3) 0.035(2) 0.029(3) 0.003(2) 0.009(2) 0.0030(19)
C4A 0.041(3) 0.041(2) 0.026(3) -0.002(2) 0.008(2) -0.005(2)
C5A 0.033(3) 0.043(3) 0.029(3) -0.001(2) 0.011(2) -0.001(2)
C6A 0.033(3) 0.053(3) 0.037(3) 0.001(2) 0.003(2) 0.005(2)
C7A 0.049(3) 0.043(3) 0.026(3) 0.000(2) 0.003(2) 0.006(2)
C8A 0.036(3) 0.040(3) 0.030(3) 0.000(2) 0.008(2) -0.003(2)
C9A 0.039(3) 0.053(3) 0.042(4) -0.006(3) 0.011(3) 0.007(2)
C10A 0.051(3) 0.058(3) 0.024(3) 0.006(3) 0.007(3) 0.007(3)
C11A 0.039(3) 0.061(4) 0.039(4) 0.001(3) 0.013(3) 0.006(3)
C12A 0.041(3) 0.045(3) 0.040(3) 0.005(2) 0.015(3) 0.000(2)
C13A 0.044(3) 0.044(3) 0.029(3) 0.002(2) 0.013(2) -0.001(2)
C14A 0.039(3) 0.045(3) 0.033(3) 0.008(2) 0.006(2) -0.003(2)
C15A 0.036(3) 0.061(3) 0.055(4) 0.019(3) 0.005(3) 0.002(2)
C16A 0.042(3) 0.071(4) 0.044(4) 0.002(3) 0.001(3) -0.010(3)
C17A 0.044(3) 0.068(3) 0.029(3) -0.007(3) -0.003(2) 0.010(3)
C18A 0.051(3) 0.081(4) 0.051(4) -0.028(3) -0.011(3) 0.008(3)
C19A 0.101(5) 0.077(4) 0.035(4) -0.001(3) -0.014(4) 0.009(4)
O1A 0.070(3) 0.086(3) 0.031(2) 0.004(2) 0.011(2) 0.024(2)
C20A 0.094(6) 0.112(6) 0.032(4) 0.009(4) 0.010(4) 0.035(4)
O2A 0.060(3) 0.083(3) 0.039(3) 0.000(2) 0.022(2) 0.014(2)
C21A 0.092(5) 0.096(5) 0.035(4) -0.012(4) 0.011(4) 0.018(4)
O3A 0.052(2) 0.073(3) 0.041(2) 0.013(2) 0.0197(19) 0.0200(19)
C22A 0.058(4) 0.078(4) 0.060(5) 0.022(4) 0.013(3) 0.024(3)
C1B 0.038(3) 0.032(2) 0.037(3) -0.004(2) 0.012(2) 0.0071(18)
N1B 0.053(3) 0.076(3) 0.039(3) -0.004(2) -0.011(2) 0.028(2)
C2B 0.049(4) 0.070(4) 0.038(4) -0.008(3) -0.012(3) 0.025(3)
C3B 0.103(5) 0.059(4) 0.074(5) -0.022(4) -0.052(4) 0.039(4)
C4B 0.077(4) 0.046(3) 0.062(5) -0.008(3) -0.027(4) 0.011(3)
C5B 0.040(3) 0.048(3) 0.031(3) -0.005(2) 0.000(2) 0.009(2)
C6B 0.033(3) 0.046(3) 0.036(3) 0.002(2) -0.005(2) 0.007(2)
C7B 0.042(3) 0.062(3) 0.039(3) -0.010(3) -0.009(3) 0.012(3)
C8B 0.035(3) 0.046(3) 0.027(3) -0.007(2) -0.002(2) 0.002(2)
C9B 0.033(3) 0.047(3) 0.033(3) -0.007(2) 0.000(2) 0.001(2)
C10B 0.041(3) 0.054(3) 0.025(3) 0.006(2) 0.000(3) 0.000(3)
C11B 0.040(3) 0.064(3) 0.024(3) 0.004(3) -0.013(3) 0.003(3)
C12B 0.034(3) 0.053(3) 0.038(4) -0.005(3) -0.001(3) -0.005(2)
C13B 0.038(3) 0.042(3) 0.031(3) -0.001(2) 0.000(2) -0.001(2)
C14B 0.016(5) 0.042(6) 0.050(8) 0.016(5) 0.008(5) 0.012(4)
C15B 0.035(6) 0.036(6) 0.068(9) 0.002(5) 0.009(6) 0.008(4)
C16B 0.066(9) 0.083(12) 0.049(10) 0.037(10) -0.003(9) 0.010(8)
C44B 0.041(8) 0.052(8) 0.082(12) 0.000(8) 0.008(8) -0.007(6)
C45B 0.054(9) 0.045(8) 0.17(2) -0.016(10) -0.002(11) 0.001(6)
C46B 0.084(17) 0.049(10) 0.13(3) 0.005(16) -0.05(2) 0.014(10)
C17B 0.058(4) 0.067(4) 0.076(5) 0.011(4) -0.027(4) 0.002(3)
C18B 0.059(7) 0.124(11) 0.053(7) -0.004(7) -0.005(5) -0.040(7)
C19B 0.141(8) 0.089(5) 0.105(8) -0.043(5) -0.021(6) 0.002(5)
O1B 0.046(2) 0.092(3) 0.037(3) 0.021(2) 0.0001(19) -0.003(2)
C20B 0.052(4) 0.107(5) 0.052(4) 0.026(4) 0.004(3) -0.028(4)
O2B 0.052(2) 0.093(3) 0.034(2) 0.011(2) -0.010(2) -0.009(2)
C21B 0.046(4) 0.146(7) 0.037(4) 0.003(4) 0.001(3) -0.022(4)
O3B 0.041(2) 0.072(2) 0.043(2) 0.003(2) -0.0012(18) -0.0158(18)
C22B 0.052(4) 0.083(4) 0.048(4) -0.011(3) 0.016(3) -0.017(3)
C1C 0.032(2) 0.023(2) 0.031(3) 0.0006(18) 0.002(2) 0.0024(17)
N1C 0.055(3) 0.0242(19) 0.050(3) 0.0056(19) -0.006(2) -0.0063(18)
C2C 0.042(3) 0.0172(19) 0.045(3) 0.008(2) -0.006(2) -0.0064(18)
C3C 0.062(4) 0.026(2) 0.033(3) 0.002(2) 0.000(3) 0.001(2)
C4C 0.066(3) 0.026(2) 0.025(3) 0.0024(19) 0.003(2) 0.003(2)
C5C 0.036(2) 0.0209(19) 0.028(3) 0.0052(18) 0.001(2) -0.0014(17)
C6C 0.039(3) 0.023(2) 0.030(3) 0.0012(18) 0.003(2) -0.0017(18)
C7C 0.029(2) 0.028(2) 0.036(3) 0.008(2) 0.003(2) -0.0019(17)
C8C 0.040(3) 0.0221(19) 0.019(2) -0.0004(17) 0.003(2) -0.0008(17)
C9C 0.033(2) 0.027(2) 0.021(2) 0.0013(18) 0.0020(19) -0.0037(17)
C10C 0.036(2) 0.027(3) 0.023(2) 0.0010(17) -0.0011(17) 0.0064(18)
C11C 0.044(3) 0.021(2) 0.023(3) 0.0022(17) 0.002(2) 0.0017(18)
C12C 0.041(2) 0.0279(19) 0.026(2) 0.003(2) 0.0042(17) -0.009(3)
C13C 0.036(3) 0.0197(19) 0.038(3) 0.0031(19) 0.004(2) 0.0037(17)
C14C 0.100(5) 0.027(2) 0.045(4) 0.000(2) -0.007(3) 0.005(3)
C15C 0.101(5) 0.060(4) 0.040(4) -0.013(3) -0.010(4) 0.018(3)
C16C 0.113(6) 0.076(4) 0.052(5) -0.023(4) -0.013(4) 0.042(4)
C17C 0.057(3) 0.032(2) 0.051(4) 0.016(2) 0.014(3) 0.004(2)
C18C 0.062(4) 0.058(4) 0.085(6) 0.016(4) 0.033(4) -0.002(3)
C19C 0.088(5) 0.058(3) 0.038(4) 0.012(3) 0.017(3) 0.010(3)
O1C 0.042(2) 0.0359(17) 0.032(2) 0.0051(14) 0.0011(16) 0.0088(14)
C20C 0.038(3) 0.052(3) 0.036(3) -0.001(2) -0.006(2) 0.013(2)
O2C 0.058(2) 0.0187(14) 0.032(2) 0.0067(13) 0.0035(17) -0.0026(13)
C21C 0.054(3) 0.030(2) 0.037(3) 0.012(2) 0.010(3) 0.001(2)
O3C 0.0366(19) 0.0349(15) 0.048(2) 0.0141(15) 0.0073(17) -0.0070(14)
C22C 0.039(3) 0.060(4) 0.064(4) 0.027(3) 0.012(3) -0.002(2)

loop_
_atom_type_symbol
_atom_type_description
_atom_type_scat_dispersion_real
_atom_type_scat_dispersion_imag
_atom_type_scat_source
C C 0.0033 0.0016 'International Tables Vol C Tables 4.2.6.8 and 6.1.1.4'
H H 0.0000 0.0000 'International Tables Vol C Tables 4.2.6.8 and 6.1.1.4'
N N 0.0061 0.0033 'International Tables Vol C Tables 4.2.6.8 and 6.1.1.4'
O O 0.0106 0.0060 'International Tables Vol C Tables 4.2.6.8 and 6.1.1.4'
W W -0.8490 6.8722 'International Tables Vol C Tables 4.2.6.8 and 6.1.1.4'

loop_
_geom_angle_atom_site_label_1
_geom_angle_atom_site_label_2
_geom_angle_atom_site_label_3
_geom_angle
_geom_angle_site_symmetry_1
_geom_angle_site_symmetry_3
C1A W1 C1A 180.0 . 3_665
C1B W1 C1A 90.00(17) 3_665 3_665
C1B W1 C1A 90.00(17) . .
C1B W1 C1A 90.00(17) . 3_665
C1B W1 C1A 90.01(17) 3_665 .
C1B W1 C1B 180.0 . 3_665
C1C W1 C1A 88.52(17) 3_665 .
C1C W1 C1A 88.53(17) . 3_665
C1C W1 C1A 91.47(17) . .
C1C W1 C1A 91.48(17) 3_665 3_665
C1C W1 C1B 90.57(18) 3_665 3_665
C1C W1 C1B 89.44(18) 3_665 .
C1C W1 C1B 90.56(18) . .
C1C W1 C1B 89.43(18) . 3_665
C1C W1 C1C 180.0 . 3_665
N1A C1A W1 179.3(4) . .
C1A N1A C2A 173.4(5) . .
N1A C2A C3A 119.1(4) . .
N1A C2A C7A 118.4(5) . .
C3A C2A C7A 122.5(4) . .
C2A C3A C14A 119.9(4) . .
C4A C3A C2A 117.4(4) . .
C4A C3A C14A 122.7(5) . .
C3A C4A H4A 118.8 . .
C5A C4A C3A 122.3(5) . .
C5A C4A H4A 118.8 . .
C4A C5A C6A 118.8(4) . .
C4A C5A C8A 121.2(4) . .
C6A C5A C8A 120.0(4) . .
C5A C6A H6A 118.6 . .
C7A C6A C5A 122.7(5) . .
C7A C6A H6A 118.6 . .
C2A C7A C17A 120.5(4) . .
C6A C7A C2A 116.3(5) . .
C6A C7A C17A 123.2(5) . .
C9A C8A C5A 119.7(5) . .
C13A C8A C5A 120.0(5) . .
C13A C8A C9A 120.3(5) . .
C8A C9A H9A 120.0 . .
C8A C9A C10A 119.9(5) . .
C10A C9A H9A 120.0 . .
C9A C10A C11A 119.8(5) . .
O1A C10A C9A 124.7(5) . .
O1A C10A C11A 115.5(5) . .
C12A C11A C10A 119.8(5) . .
O2A C11A C10A 121.0(6) . .
O2A C11A C12A 118.9(5) . .
C11A C12A C13A 120.2(5) . .
O3A C12A C11A 115.5(5) . .
O3A C12A C13A 124.2(5) . .
C8A C13A C12A 119.9(5) . .
C8A C13A H13A 120.1 . .
C12A C13A H13A 120.1 . .
C3A C14A H14A 107.1 . .
C3A C14A C15A 110.6(4) . .
C15A C14A H14A 107.1 . .
C16A C14A C3A 114.2(4) . .
C16A C14A H14A 107.1 . .
C16A C14A C15A 110.4(5) . .
C14A C15A H15A 109.5 . .
C14A C15A H15B 109.5 . .
C14A C15A H15C 109.5 . .
H15A C15A H15B 109.5 . .
H15A C15A H15C 109.5 . .
H15B C15A H15C 109.5 . .
C14A C16A H16A 109.5 . .
C14A C16A H16B 109.5 . .
C14A C16A H16C 109.5 . .
H16A C16A H16B 109.5 . .
H16A C16A H16C 109.5 . .
H16B C16A H16C 109.5 . .
C7A C17A H17A 107.2 . .
C7A C17A C18A 113.6(5) . .
C7A C17A C19A 109.8(5) . .
C18A C17A H17A 107.2 . .
C18A C17A C19A 111.5(5) . .
C19A C17A H17A 107.2 . .
C17A C18A H18A 109.5 . .
C17A C18A H18B 109.5 . .
C17A C18A H18C 109.5 . .
H18A C18A H18B 109.5 . .
H18A C18A H18C 109.5 . .
H18B C18A H18C 109.5 . .
C17A C19A H19A 109.5 . .
C17A C19A H19B 109.5 . .
C17A C19A H19C 109.5 . .
H19A C19A H19B 109.5 . .
H19A C19A H19C 109.5 . .
H19B C19A H19C 109.5 . .
C10A O1A C20A 117.4(4) . .
O1A C20A H20A 109.5 . .
O1A C20A H20B 109.5 . .
O1A C20A H20C 109.5 . .
H20A C20A H20B 109.5 . .
H20A C20A H20C 109.5 . .
H20B C20A H20C 109.5 . .
C11A O2A C21A 111.4(5) . .
O2A C21A H21A 109.5 . .
O2A C21A H21B 109.5 . .
O2A C21A H21C 109.5 . .
H21A C21A H21B 109.5 . .
H21A C21A H21C 109.5 . .
H21B C21A H21C 109.5 . .
C12A O3A C22A 116.4(4) . .
O3A C22A H22A 109.5 . .
O3A C22A H22B 109.5 . .
O3A C22A H22C 109.5 . .
H22A C22A H22B 109.5 . .
H22A C22A H22C 109.5 . .
H22B C22A H22C 109.5 . .
N1B C1B W1 178.5(4) . .
C1B N1B C2B 174.4(6) . .
N1B C2B C7B 117.6(5) . .
C3B C2B N1B 120.3(5) . .
C3B C2B C7B 122.1(5) . .
C2B C3B C4B 119.1(6) . .
C2B C3B C14B 126.2(6) . .
C2B C3B C44B 113.1(7) . .
C4B C3B C14B 113.5(7) . .
C4B C3B C44B 122.7(8) . .
C3B C4B H4B 119.6 . .
C5B C4B C3B 120.8(6) . .
C5B C4B H4B 119.6 . .
C4B C5B C8B 121.1(5) . .
C6B C5B C4B 118.6(5) . .
C6B C5B C8B 120.3(4) . .
C5B C6B H6B 118.6 . .
C7B C6B C5B 122.8(5) . .
C7B C6B H6B 118.6 . .
C2B C7B C17B 120.4(5) . .
C6B C7B C2B 116.6(5) . .
C6B C7B C17B 123.0(5) . .
C9B C8B C5B 117.8(4) . .
C13B C8B C5B 121.3(5) . .
C13B C8B C9B 120.9(5) . .
C8B C9B H9B 120.3 . .
C10B C9B C8B 119.5(5) . .
C10B C9B H9B 120.3 . .
C9B C10B C11B 119.8(5) . .
O1B C10B C9B 124.8(5) . .
O1B C10B C11B 115.4(5) . .
C12B C11B C10B 119.6(5) . .
O2B C11B C10B 120.3(5) . .
O2B C11B C12B 120.1(5) . .
C13B C12B C11B 120.3(5) . .
O3B C12B C11B 114.4(5) . .
O3B C12B C13B 125.3(5) . .
C8B C13B H13B 120.0 . .
C12B C13B C8B 119.9(5) . .
C12B C13B H13B 120.0 . .
C3B C14B H14B 109.9 . .
C15B C14B C3B 103.3(8) . .
C15B C14B H14B 109.9 . .
C15B C14B C16B 107.8(11) . .
C16B C14B C3B 115.8(11) . .
C16B C14B H14B 109.9 . .
C14B C15B H15D 109.5 . .
C14B C15B H15E 109.5 . .
C14B C15B H15F 109.5 . .
H15D C15B H15E 109.5 . .
H15D C15B H15F 109.5 . .
H15E C15B H15F 109.5 . .
C14B C16B H16D 109.5 . .
C14B C16B H16E 109.5 . .
C14B C16B H16F 109.5 . .
H16D C16B H16E 109.5 . .
H16D C16B H16F 109.5 . .
H16E C16B H16F 109.5 . .
C3B C44B H44B 109.6 . .
C3B C44B C46B 97.2(12) . .
C45B C44B C3B 117.1(13) . .
C45B C44B H44B 109.6 . .
C45B C44B C46B 113.2(14) . .
C46B C44B H44B 109.6 . .
C44B C45B H45A 109.5 . .
C44B C45B H45B 109.5 . .
C44B C45B H45C 109.5 . .
H45A C45B H45B 109.5 . .
H45A C45B H45C 109.5 . .
H45B C45B H45C 109.5 . .
C44B C46B H46A 109.5 . .
C44B C46B H46B 109.5 . .
C44B C46B H46C 109.5 . .
H46A C46B H46B 109.5 . .
H46A C46B H46C 109.5 . .
H46B C46B H46C 109.5 . .
H48A C48B H48B 109.5 . .
H48A C48B H48C 109.5 . .
H48B C48B H48C 109.5 . .
C17B C48B H48A 109.5 . .
C17B C48B H48B 109.5 . .
C17B C48B H48C 109.5 . .
C7B C17B C48B 109.7(10) . .
C7B C17B H17C 116.7 . .
C7B C17B H17B 106.2 . .
C48B C17B H17C 116.7 . .
C18B C17B C7B 107.7(7) . .
C18B C17B H17B 106.2 . .
C18B C17B C19B 117.8(8) . .
C19B C17B C7B 111.9(5) . .
C19B C17B C48B 79.4(11) . .
C19B C17B H17C 116.7 . .
C19B C17B H17B 106.2 . .
C17B C18B H18D 109.5 . .
C17B C18B H18E 109.5 . .
C17B C18B H18F 109.5 . .
H18D C18B H18E 109.5 . .
H18D C18B H18F 109.5 . .
H18E C18B H18F 109.5 . .
C17B C19B H19D 109.5 . .
C17B C19B H19E 109.5 . .
C17B C19B H19F 109.5 . .
H19D C19B H19E 109.5 . .
H19D C19B H19F 109.5 . .
H19E C19B H19F 109.5 . .
C10B O1B C20B 115.0(4) . .
O1B C20B H20D 109.5 . .
O1B C20B H20E 109.5 . .
O1B C20B H20F 109.5 . .
H20D C20B H20E 109.5 . .
H20D C20B H20F 109.5 . .
H20E C20B H20F 109.5 . .
C11B O2B C21B 112.0(5) . .
O2B C21B H21D 109.5 . .
O2B C21B H21E 109.5 . .
O2B C21B H21F 109.5 . .
H21D C21B H21E 109.5 . .
H21D C21B H21F 109.5 . .
H21E C21B H21F 109.5 . .
C12B O3B C22B 117.1(4) . .
O3B C22B H22D 109.5 . .
O3B C22B H22E 109.5 . .
O3B C22B H22F 109.5 . .
H22D C22B H22E 109.5 . .
H22D C22B H22F 109.5 . .
H22E C22B H22F 109.5 . .
N1C C1C W1 178.0(4) . .
C1C N1C C2C 167.2(5) . .
C3C C2C N1C 119.0(4) . .
C7C C2C N1C 117.2(5) . .
C7C C2C C3C 123.8(4) . .
C2C C3C C14C 119.8(4) . .
C4C C3C C2C 116.9(4) . .
C4C C3C C14C 123.3(5) . .
C3C C4C H4C 119.3 . .
C5C C4C C3C 121.4(5) . .
C5C C4C H4C 119.3 . .
C4C C5C C8C 120.0(4) . .
C6C C5C C4C 119.2(4) . .
C6C C5C C8C 120.8(4) . .
C5C C6C H6C 118.7 . .
C5C C6C C7C 122.6(4) . .
C7C C6C H6C 118.7 . .
C2C C7C C6C 115.9(4) . .
C2C C7C C17C 121.1(4) . .
C6C C7C C17C 123.1(4) . .
C9C C8C C5C 119.0(4) . .
C9C C8C C13C 120.8(4) . .
C13C C8C C5C 120.1(4) . .
C8C C9C H9C 120.2 . .
C8C C9C C10C 119.5(4) . .
C10C C9C H9C 120.2 . .
C11C C10C C9C 120.4(4) . .
O1C C10C C9C 123.1(4) . .
O1C C10C C11C 116.5(4) . .
C10C C11C C12C 120.1(4) . .
C10C C11C O2C 120.3(4) . .
O2C C11C C12C 119.5(4) . .
C11C C12C C13C 119.4(4) . .
O3C C12C C11C 116.3(4) . .
O3C C12C C13C 124.3(4) . .
C8C C13C C12C 119.5(4) . .
C8C C13C H13C 120.2 . .
C12C C13C H13C 120.2 . .
C3C C14C H14C 106.8 . .
C15C C14C C3C 113.1(4) . .
C15C C14C H14C 106.8 . .
C16C C14C C3C 109.4(5) . .
C16C C14C H14C 106.8 . .
C16C C14C C15C 113.4(6) . .
C14C C15C H15G 109.5 . .
C14C C15C H15H 109.5 . .
C14C C15C H15I 109.5 . .
H15G C15C H15H 109.5 . .
H15G C15C H15I 109.5 . .
H15H C15C H15I 109.5 . .
C14C C16C H16G 109.5 . .
C14C C16C H16H 109.5 . .
C14C C16C H16I 109.5 . .
H16G C16C H16H 109.5 . .
H16G C16C H16I 109.5 . .
H16H C16C H16I 109.5 . .
C7C C17C H17D 107.2 . .
C7C C17C C18C 109.7(5) . .
C18C C17C H17D 107.2 . .
C19C C17C C7C 113.3(4) . .
C19C C17C H17D 107.2 . .
C19C C17C C18C 112.1(5) . .
C17C C18C H18G 109.5 . .
C17C C18C H18H 109.5 . .
C17C C18C H18I 109.5 . .
H18G C18C H18H 109.5 . .
H18G C18C H18I 109.5 . .
H18H C18C H18I 109.5 . .
C17C C19C H19G 109.5 . .
C17C C19C H19H 109.5 . .
C17C C19C H19I 109.5 . .
H19G C19C H19H 109.5 . .
H19G C19C H19I 109.5 . .
H19H C19C H19I 109.5 . .
C10C O1C C20C 117.7(3) . .
O1C C20C H20G 109.5 . .
O1C C20C H20H 109.5 . .
O1C C20C H20I 109.5 . .
H20G C20C H20H 109.5 . .
H20G C20C H20I 109.5 . .
H20H C20C H20I 109.5 . .
C11C O2C C21C 112.9(3) . .
O2C C21C H21G 109.5 . .
O2C C21C H21H 109.5 . .
O2C C21C H21I 109.5 . .
H21G C21C H21H 109.5 . .
H21G C21C H21I 109.5 . .
H21H C21C H21I 109.5 . .
C12C O3C C22C 117.2(3) . .
O3C C22C H22G 109.5 . .
O3C C22C H22H 109.5 . .
O3C C22C H22I 109.5 . .
H22G C22C H22H 109.5 . .
H22G C22C H22I 109.5 . .
H22H C22C H22I 109.5 . .

loop_
_geom_bond_atom_site_label_1
_geom_bond_atom_site_label_2
_geom_bond_distance
_geom_bond_site_symmetry_2
W1 C1A 2.052(5) 3_665
W1 C1A 2.052(5) .
W1 C1B 2.043(5) .
W1 C1B 2.043(5) 3_665
W1 C1C 2.043(4) 3_665
W1 C1C 2.043(4) .
C1A N1A 1.168(6) .
N1A C2A 1.376(6) .
C2A C3A 1.392(7) .
C2A C7A 1.422(7) .
C3A C4A 1.394(6) .
C3A C14A 1.512(6) .
C4A H4A 0.9500 .
C4A C5A 1.373(6) .
C5A C6A 1.386(7) .
C5A C8A 1.495(6) .
C6A H6A 0.9500 .
C6A C7A 1.388(7) .
C7A C17A 1.510(7) .
C8A C9A 1.383(7) .
C8A C13A 1.379(7) .
C9A H9A 0.9500 .
C9A C10A 1.391(7) .
C10A C11A 1.393(7) .
C10A O1A 1.358(6) .
C11A C12A 1.379(8) .
C11A O2A 1.370(6) .
C12A C13A 1.393(7) .
C12A O3A 1.372(6) .
C13A H13A 0.9500 .
C14A H14A 1.0000 .
C14A C15A 1.545(6) .
C14A C16A 1.513(7) .
C15A H15A 0.9800 .
C15A H15B 0.9800 .
C15A H15C 0.9800 .
C16A H16A 0.9800 .
C16A H16B 0.9800 .
C16A H16C 0.9800 .
C17A H17A 1.0000 .
C17A C18A 1.521(8) .
C17A C19A 1.535(8) .
C18A H18A 0.9800 .
C18A H18B 0.9800 .
C18A H18C 0.9800 .
C19A H19A 0.9800 .
C19A H19B 0.9800 .
C19A H19C 0.9800 .
O1A C20A 1.450(7) .
C20A H20A 0.9800 .
C20A H20B 0.9800 .
C20A H20C 0.9800 .
O2A C21A 1.450(7) .
C21A H21A 0.9800 .
C21A H21B 0.9800 .
C21A H21C 0.9800 .
O3A C22A 1.399(7) .
C22A H22A 0.9800 .
C22A H22B 0.9800 .
C22A H22C 0.9800 .
C1B N1B 1.170(6) .
N1B C2B 1.374(7) .
C2B C3B 1.353(8) .
C2B C7B 1.439(8) .
C3B C4B 1.397(8) .
C3B C14B 1.645(13) .
C3B C44B 1.532(15) .
C4B H4B 0.9500 .
C4B C5B 1.397(7) .
C5B C6B 1.382(7) .
C5B C8B 1.478(7) .
C6B H6B 0.9500 .
C6B C7B 1.376(7) .
C7B C17B 1.528(8) .
C8B C9B 1.391(7) .
C8B C13B 1.382(6) .
C9B H9B 0.9500 .
C9B C10B 1.374(7) .
C10B C11B 1.406(7) .
C10B O1B 1.369(6) .
C11B C12B 1.394(7) .
C11B O2B 1.373(6) .
C12B C13B 1.366(7) .
C12B O3B 1.366(6) .
C13B H13B 0.9500 .
C14B H14B 1.0000 .
C14B C15B 1.559(14) .
C14B C16B 1.578(18) .
C15B H15D 0.9800 .
C15B H15E 0.9800 .
C15B H15F 0.9800 .
C16B H16D 0.9800 .
C16B H16E 0.9800 .
C16B H16F 0.9800 .
C44B H44B 1.0000 .
C44B C45B 1.50(2) .
C44B C46B 1.55(3) .
C45B H45A 0.9800 .
C45B H45B 0.9800 .
C45B H45C 0.9800 .
C46B H46A 0.9800 .
C46B H46B 0.9800 .
C46B H46C 0.9800 .
C48B H48A 0.9800 .
C48B H48B 0.9800 .
C48B H48C 0.9800 .
C48B C17B 1.83(3) .
C17B H17C 1.0000 .
C17B H17B 1.0000 .
C17B C18B 1.385(11) .
C17B C19B 1.515(9) .
C18B H18D 0.9800 .
C18B H18E 0.9800 .
C18B H18F 0.9800 .
C19B H19D 0.9800 .
C19B H19E 0.9800 .
C19B H19F 0.9800 .
O1B C20B 1.441(6) .
C20B H20D 0.9800 .
C20B H20E 0.9800 .
C20B H20F 0.9800 .
O2B C21B 1.413(7) .
C21B H21D 0.9800 .
C21B H21E 0.9800 .
C21B H21F 0.9800 .
O3B C22B 1.394(6) .
C22B H22D 0.9800 .
C22B H22E 0.9800 .
C22B H22F 0.9800 .
C1C N1C 1.167(5) .
N1C C2C 1.398(5) .
C2C C3C 1.388(7) .
C2C C7C 1.392(6) .
C3C C4C 1.390(6) .
C3C C14C 1.529(7) .
C4C H4C 0.9500 .
C4C C5C 1.385(6) .
C5C C6C 1.365(6) .
C5C C8C 1.490(5) .
C6C H6C 0.9500 .
C6C C7C 1.393(5) .
C7C C17C 1.518(7) .
C8C C9C 1.367(6) .
C8C C13C 1.389(6) .
C9C H9C 0.9500 .
C9C C10C 1.399(5) .
C10C C11C 1.373(6) .
C10C O1C 1.369(5) .
C11C C12C 1.392(6) .
C11C O2C 1.386(5) .
C12C C13C 1.399(6) .
C12C O3C 1.364(5) .
C13C H13C 0.9500 .
C14C H14C 1.0000 .
C14C C15C 1.512(8) .
C14C C16C 1.491(8) .
C15C H15G 0.9800 .
C15C H15H 0.9800 .
C15C H15I 0.9800 .
C16C H16G 0.9800 .
C16C H16H 0.9800 .
C16C H16I 0.9800 .
C17C H17D 1.0000 .
C17C C18C 1.528(7) .
C17C C19C 1.513(8) .
C18C H18G 0.9800 .
C18C H18H 0.9800 .
C18C H18I 0.9800 .
C19C H19G 0.9800 .
C19C H19H 0.9800 .
C19C H19I 0.9800 .
O1C C20C 1.425(6) .
C20C H20G 0.9800 .
C20C H20H 0.9800 .
C20C H20I 0.9800 .
O2C C21C 1.416(6) .
C21C H21G 0.9800 .
C21C H21H 0.9800 .
C21C H21I 0.9800 .
O3C C22C 1.424(6) .
C22C H22G 0.9800 .
C22C H22H 0.9800 .
C22C H22I 0.9800 .

loop_
_geom_torsion_atom_site_label_1
_geom_torsion_atom_site_label_2
_geom_torsion_atom_site_label_3
_geom_torsion_atom_site_label_4
_geom_torsion
N1A C2A C3A C4A 178.9(4)
N1A C2A C3A C14A -3.1(7)
N1A C2A C7A C6A -178.4(4)
N1A C2A C7A C17A -0.1(7)
C2A C3A C4A C5A -0.1(7)
C2A C3A C14A C15A -78.0(6)
C2A C3A C14A C16A 156.8(4)
C2A C7A C17A C18A 144.8(5)
C2A C7A C17A C19A -89.7(6)
C3A C2A C7A C6A 1.5(7)
C3A C2A C7A C17A 179.7(5)
C3A C4A C5A C6A 0.5(7)
C3A C4A C5A C8A 178.9(4)
C4A C3A C14A C15A 100.0(5)
C4A C3A C14A C16A -25.2(6)
C4A C5A C6A C7A 0.1(7)
C4A C5A C8A C9A -43.5(7)
C4A C5A C8A C13A 137.3(5)
C5A C6A C7A C2A -1.0(7)
C5A C6A C7A C17A -179.2(5)
C5A C8A C9A C10A -178.3(5)
C5A C8A C13A C12A 178.9(4)
C6A C5A C8A C9A 134.9(5)
C6A C5A C8A C13A -44.3(6)
C6A C7A C17A C18A -37.1(7)
C6A C7A C17A C19A 88.4(6)
C7A C2A C3A C4A -1.0(7)
C7A C2A C3A C14A 177.1(4)
C8A C5A C6A C7A -178.3(4)
C8A C9A C10A C11A -1.5(8)
C8A C9A C10A O1A 178.7(5)
C9A C8A C13A C12A -0.2(7)
C9A C10A C11A C12A 1.6(9)
C9A C10A C11A O2A 175.6(5)
C9A C10A O1A C20A 2.6(9)
C10A C11A C12A C13A -1.1(8)
C10A C11A C12A O3A 179.2(5)
C10A C11A O2A C21A 81.2(7)
C11A C10A O1A C20A -177.1(5)
C11A C12A C13A C8A 0.3(8)
C11A C12A O3A C22A 167.5(5)
C12A C11A O2A C21A -104.8(6)
C13A C8A C9A C10A 0.8(8)
C13A C12A O3A C22A -12.2(8)
C14A C3A C4A C5A -178.1(4)
O1A C10A C11A C12A -178.6(5)
O1A C10A C11A O2A -4.6(8)
O2A C11A C12A C13A -175.2(5)
O2A C11A C12A O3A 5.1(8)
O3A C12A C13A C8A -180.0(4)
N1B C2B C3B C4B -177.1(6)
N1B C2B C3B C14B 16.0(12)
N1B C2B C3B C44B -21.7(12)
N1B C2B C7B C6B 176.6(5)
N1B C2B C7B C17B -4.5(9)
C2B C3B C4B C5B 1.7(11)
C2B C3B C14B C15B -78.1(12)
C2B C3B C14B C16B 39.4(15)
C2B C3B C44B C45B -141.5(11)
C2B C3B C44B C46B 97.7(12)
C2B C7B C17B C48B 139.8(12)
C2B C7B C17B C18B 94.9(9)
C2B C7B C17B C19B -134.0(7)
C3B C2B C7B C6B -1.0(10)
C3B C2B C7B C17B 178.0(7)
C3B C4B C5B C6B -3.0(10)
C3B C4B C5B C8B 174.8(6)
C4B C3B C14B C15B 114.5(10)
C4B C3B C14B C16B -128.0(12)
C4B C3B C44B C45B 12.9(17)
C4B C3B C44B C46B -107.8(12)
C4B C5B C6B C7B 2.4(8)
C4B C5B C8B C9B -128.4(6)
C4B C5B C8B C13B 50.3(7)
C5B C6B C7B C2B -0.4(8)
C5B C6B C7B C17B -179.3(6)
C5B C8B C9B C10B 178.2(5)
C5B C8B C13B C12B 179.2(5)
C6B C5B C8B C9B 49.4(7)
C6B C5B C8B C13B -131.9(5)
C6B C7B C17B C48B -41.3(13)
C6B C7B C17B C18B -86.2(9)
C6B C7B C17B C19B 44.8(9)
C7B C2B C3B C4B 0.3(11)
C7B C2B C3B C14B -166.5(7)
C7B C2B C3B C44B 155.8(8)
C8B C5B C6B C7B -175.5(5)
C8B C9B C10B C11B 3.2(8)
C8B C9B C10B O1B -179.9(5)
C9B C8B C13B C12B -2.1(7)
C9B C10B C11B C12B -3.2(8)
C9B C10B C11B O2B 173.3(5)
C9B C10B O1B C20B 5.8(8)
C10B C11B C12B C13B 0.6(8)
C10B C11B C12B O3B 177.9(5)
C10B C11B O2B C21B 99.0(6)
C11B C10B O1B C20B -177.1(5)
C11B C12B C13B C8B 2.1(8)
C11B C12B O3B C22B -173.3(5)
C12B C11B O2B C21B -84.5(6)
C13B C8B C9B C10B -0.5(7)
C13B C12B O3B C22B 3.9(8)
C14B C3B C4B C5B 170.1(7)
C14B C3B C44B C45B 97.8(17)
C14B C3B C44B C46B -22.9(12)
C44B C3B C4B C5B -151.3(9)
C44B C3B C14B C15B 0.5(12)
C44B C3B C14B C16B 118.1(18)
O1B C10B C11B C12B 179.6(5)
O1B C10B C11B O2B -3.9(8)
O2B C11B C12B C13B -176.0(5)
O2B C11B C12B O3B 1.4(7)
O3B C12B C13B C8B -175.0(5)
C1C N1C C2C C3C 63(2)
C1C N1C C2C C7C -115(2)
N1C C2C C3C C4C -179.1(4)
N1C C2C C3C C14C -1.5(7)
N1C C2C C7C C6C 175.5(4)
N1C C2C C7C C17C -4.5(7)
C2C C3C C4C C5C 3.4(8)
C2C C3C C14C C15C -146.4(6)
C2C C3C C14C C16C 86.1(7)
C2C C7C C17C C18C 91.4(5)
C2C C7C C17C C19C -142.6(5)
C3C C2C C7C C6C -2.5(7)
C3C C2C C7C C17C 177.6(5)
C3C C4C C5C C6C -1.9(7)
C3C C4C C5C C8C 176.4(4)
C4C C3C C14C C15C 31.0(8)
C4C C3C C14C C16C -96.5(6)
C4C C5C C6C C7C -2.1(7)
C4C C5C C8C C9C -123.6(5)
C4C C5C C8C C13C 56.8(6)
C5C C6C C7C C2C 4.1(7)
C5C C6C C7C C17C -175.9(5)
C5C C8C C9C C10C 179.0(4)
C5C C8C C13C C12C 177.9(4)
C6C C5C C8C C9C 54.6(6)
C6C C5C C8C C13C -124.9(5)
C6C C7C C17C C18C -88.6(6)
C6C C7C C17C C19C 37.4(7)
C7C C2C C3C C4C -1.1(8)
C7C C2C C3C C14C 176.4(5)
C8C C5C C6C C7C 179.7(4)
C8C C9C C10C C11C 3.7(7)
C8C C9C C10C O1C -176.7(4)
C9C C8C C13C C12C -1.6(7)
C9C C10C C11C C12C -2.9(7)
C9C C10C C11C O2C 175.8(4)
C9C C10C O1C C20C 0.5(6)
C10C C11C C12C C13C -0.2(7)
C10C C11C C12C O3C 178.8(4)
C10C C11C O2C C21C 96.5(5)
C11C C10C O1C C20C -180.0(4)
C11C C12C C13C C8C 2.4(7)
C11C C12C O3C C22C -178.2(4)
C12C C11C O2C C21C -84.8(5)
C13C C8C C9C C10C -1.4(7)
C13C C12C O3C C22C 0.7(7)
C14C C3C C4C C5C -174.1(5)
O1C C10C C11C C12C 177.5(4)
O1C C10C C11C O2C -3.7(6)
O2C C11C C12C C13C -178.9(4)
O2C C11C C12C O3C 0.1(6)
O3C C12C C13C C8C -176.5(4)
